data_9005444
loop_
_publ_author_name
'Merlino, S.'
'Bonaccorsi, E.'
'Armbruster, T.'

_publ_section_title
;
 The real structure of clinotobermorite and tobermorite 9 A:
 OD character, polytypes, and structural relationships
 Sample: MDO2 data collected at Pisa
;
_journal_name_full 'European Journal of Mineralogy'
_journal_page_first 411
_journal_page_last 429
_journal_volume 12
_journal_year 2000
_chemical_formula_sum 'Ca5 H10 O22 Si6'
_chemical_name_mineral Clinotobermorite
_space_group_crystal_system triclinic
_space_group_IT_number 1
_space_group_name_Hall 'C 1'
_space_group_name_H-M_alt 'C 1'
_symmetry_space_group_name_H-M 'C 1'
_cell_angle_alpha 99.18
_cell_angle_beta 97.19
_cell_angle_gamma 90.02
_cell_formula_units_Z 2
_cell_length_a 11.274
_cell_length_b 7.344
_cell_length_c 11.468
_cell_volume 929.775
_database_code_amcsd 0006830
_exptl_crystal_density_diffrn 2.611
_cod_original_formula_sum 'Ca5 Si6 O22 H10'
_cod_database_code 9005444

loop_
_space_group_symop_id
_space_group_symop_operation_xyz
1 x,y,z
2 x+1/2,y+1/2,z

loop_
_atom_site_label
_atom_site_fract_x
_atom_site_fract_y
_atom_site_fract_z
_atom_site_U_iso_or_equiv
_atom_site_type_symbol
_atom_site_attached_hydrogens
Ca1 0.36400 0.10720 0.92280 0.00230 Ca 0
Ca1A -0.36340 -0.10420 -0.91340 0.00230 Ca 0
Ca3 0.86790 0.09980 0.89810 0.00240 Ca 0
Ca3A -0.87110 -0.10010 -0.90690 0.00240 Ca 0
Ca2 0.31130 -0.01770 0.42890 0.02500 Ca 0
Si1 0.89310 0.20460 0.18390 0.00140 Si 0
Si1A -0.89410 -0.20960 -0.18410 0.00140 Si 0
Si2 0.99630 -0.03620 0.35530 0.00560 Si 0
Si2A -0.99500 0.03830 -0.36080 0.00560 Si 0
Si3 0.89490 -0.37260 0.18690 0.00180 Si 0
Si3A -0.89460 0.36880 -0.18590 0.00180 Si 0
O1 0.91300 0.12400 0.31000 0.01300 O 0
O1A -0.91600 -0.12800 -0.30900 0.01300 O 0
O11 0.91900 -0.22900 0.31600 0.01000 O 0
O11A -0.91200 0.22700 -0.30900 0.01000 O 0
O2 0.77100 -0.34300 0.11500 0.00400 O 0
O2A -0.76700 0.34900 -0.10800 0.00400 O 0
O21 0.76500 0.14900 0.10600 0.00800 O 0
O21A -0.76700 -0.15100 -0.11100 0.00800 O 0
O3 0.00500 -0.35500 0.11100 0.00500 O 0
O3A 0.00300 0.35700 -0.10600 0.00500 O 0
O31 0.00200 0.15500 0.09900 0.00400 O 0
O31A 0.00500 -0.16100 -0.10500 0.00400 O 0
O4 0.89100 0.43100 0.23700 0.00900 O 0
O4A -0.89500 -0.43200 -0.23800 0.00900 O 0
O5 0.00900 -0.00200 0.49700 0.01400 O 0
Wat5 0.51400 0.00900 0.51100 0.02300 O 2
O6 0.12700 -0.04100 0.31100 0.01400 O 0
O6A -0.12400 0.05300 -0.31900 0.01400 O 0
Wat6 -0.33500 -0.05100 -0.68300 0.09200 O 2
Wat6A 0.34200 0.04300 0.69900 0.09200 O 2
Wat7 0.26000 -0.23800 0.53700 0.05400 O 2
Wat8 0.26000 0.25700 0.53500 0.05700 O 2

loop_
_cod_changelog_entry_id
_cod_changelog_entry_author
_cod_changelog_entry_date
_cod_changelog_entry_text
1
;cod-tools version 3.8.0
Id: cif_guess_AMCSD_atom_types 9574 2023-05-10 09:00:05Z saulius
;
2023-05-10T18:50:02+03:00
;Derived atom types and hydrogen counts
from atom names that follow the AMCSD naming convention
(Wat == water, O-H == hydroxyl).
;

loop_
_cod_related_entry_id
_cod_related_entry_database
_cod_related_entry_code
1 AMCSD 0006830
